data_4115568
loop_
_publ_author_name
'Adel Rammal'
'Fr\'ed\'eric Brisach'
'Marc Henry'

_publ_contact_author_address
;
Universit\'e Louis Pasteur, Institut Le Bel
Laboratoire de Chimie Mol\'eculaire de l'\'Etat Solide
UMR CNRS/ULP 7513
4, Rue Blaise Pascal
67070 Strasbourg Cedex, France
;
_publ_contact_author_email henry@chimie.u-strasbg.fr
_publ_contact_author_fax +33.3.88.41.53.13
_publ_contact_author_name 'Marc HENRY'
_publ_contact_author_phone +33.3.88.41.53.13
_publ_section_title
;
 Molecular Recognition of Titanium(IV) Alkoxides by
 2,6-Bis(hydroxymethyl)-p-cresol in the Crystal Engineering of Hybrid
 Organic-Inorganic Networks
;
_journal_name_full 'Journal of the American Chemical Society'
_journal_page_first 5612
_journal_page_last 5613
_journal_paper_doi 10.1021/ja0156136
_journal_volume 123
_journal_year 2001
_chemical_compound_source Synthetic
_chemical_formula_moiety 'C131 H162 Cl18 O49 Ti8'
_chemical_formula_structural {[Ti4O2(BHMPC)6][1,4-dioxanne]2[CHCl3]2.CHCl3}2.(CO)
_chemical_formula_sum 'C131 H162 Cl18 O49 Ti8'
_chemical_formula_weight 3542.08
_chemical_name_common Ti4_BHMPC_CHCL3
_chemical_name_systematic ' ?'
_space_group_IT_number 2
_symmetry_cell_setting triclinic
_symmetry_space_group_name_Hall '-P 1'
_symmetry_space_group_name_H-M 'P -1'
_cell_angle_alpha 81.271(6)
_cell_angle_beta 77.401(6)
_cell_angle_gamma 81.550(6)
_cell_formula_units_Z 1
_cell_length_a 12.8922(4)
_cell_length_b 14.1422(4)
_cell_length_c 22.8758(4)
_cell_measurement_reflns_used 18102
_cell_measurement_temperature 173
_cell_measurement_theta_max 27.5
_cell_measurement_theta_min 1.4
_cell_volume 3995.1(2)
_computing_publication_material CIFGEN_IN_OpenMoleN_(_1997)
_computing_structure_refinement LSFM_OpenMoleN_(_1997)
_computing_structure_solution direct_methods_(SIR,_Burla_et_al.,_1989)
_diffrn_ambient_temperature 173
_diffrn_measurement_details
;
  18102 reflections were collected using program Collect
 ("Collect" Data collection software, Nonius B.V., 1998)
 The conditions were as follow : crystal to detector distance =  36. mm.
 Scan angle =  1.5 deg 1 scans of   90 sec per frame.
 Data collection was divided into  3 set(s)
 with the following starting angles and number of frames :

 Set 1 Theta =    6.40 Omega =    0.00 Kappa =    0.00  122 frames
 Set 2 Theta =   -3.70 Kappa = -174.00 Phi   =    0.00   30 frames
 Set 3 Theta =   -3.80 Kappa =  139.00 Phi   =    0.00   17 frames
 Friedel pairs were averaged. Internal R = 0.05
;
_diffrn_measurement_device_type KappaCCD
_diffrn_measurement_method '\p scans'
_diffrn_radiation_monochromator graphite
_diffrn_radiation_type Mo-K\a
_diffrn_radiation_wavelength 0.71073
_diffrn_reflns_av_R_equivalents 0.050
_diffrn_reflns_av_sigmaI/netI 0.333
_diffrn_reflns_limit_h_max 16
_diffrn_reflns_limit_h_min 0
_diffrn_reflns_limit_k_max 18
_diffrn_reflns_limit_k_min -17
_diffrn_reflns_limit_l_max 29
_diffrn_reflns_limit_l_min -28
_diffrn_reflns_number 18102
_diffrn_reflns_theta_max 27.52
_diffrn_reflns_theta_min 2.5
_diffrn_source xray_tube
_diffrn_standards_decay_% 0
_exptl_absorpt_coefficient_mu 0.758
_exptl_absorpt_correction_type none
_exptl_crystal_colour orange
_exptl_crystal_density_diffrn 1.47
_exptl_crystal_density_method none
_exptl_crystal_description prism
_exptl_crystal_F_000 1822
_exptl_crystal_size_max 0.18
_exptl_crystal_size_mid 0.10
_exptl_crystal_size_min 0.08
_refine_diff_density_max 2.244
_refine_diff_density_min -0.187
_refine_ls_extinction_method none
_refine_ls_goodness_of_fit_all 5.682
_refine_ls_goodness_of_fit_ref 1.264
_refine_ls_hydrogen_treatment noref
_refine_ls_matrix_type full
_refine_ls_number_constraints 0
_refine_ls_number_parameters 897
_refine_ls_number_reflns 10414
_refine_ls_number_restraints 0
_refine_ls_R_factor_all 0.164
_refine_ls_R_factor_gt 0.099
_refine_ls_shift/esd_mean 0.002
_refine_ls_shift/su_max 0.077
_refine_ls_structure_factor_coef F
_refine_ls_weighting_details 'w = 4Fo^2^/(\s^2^(Fo^2^)+0.0004 Fo^4^)+0.6'
_refine_ls_weighting_scheme calc
_refine_ls_wR_factor_all 0.429
_refine_ls_wR_factor_ref 0.122
_reflns_number_gt 10414
_reflns_number_total 18102
_reflns_threshold_expression >3.0\s(I)
_cod_data_source_file ja0156136_s2_2.cif
_cod_data_source_block st592
_cod_depositor_comments
;
The following automatic conversions were performed:

'_refine_ls_weighting_scheme' value '4Fo^2^/(\s^2^(Fo^2^)+0.0004
Fo^4^)+0.6' was changed to 'calc'. New tag
'_refine_ls_weighting_details' was created. The value of the new tag
was set to 'w = 4Fo^2^/(\s^2^(Fo^2^)+0.0004 Fo^4^)+0.6'.

Automatic conversion script
Id: cif_fix_values 3143 2015-03-26 13:38:13Z robertas 
;
_cod_original_cell_volume 3995.1(1)
_cod_database_code 4115568

loop_
_symmetry_equiv_pos_as_xyz
x,y,z
-x,-y,-z

loop_
_atom_site_aniso_label
_atom_site_aniso_U_11
_atom_site_aniso_U_22
_atom_site_aniso_U_33
_atom_site_aniso_U_12
_atom_site_aniso_U_13
_atom_site_aniso_U_23
_atom_site_aniso_type_symbol
TI1 0.0267(7) 0.0325(8) 0.0149(6) -0.0039(6) -0.0035(5) -0.0011(6) Ti
TI2 0.0235(7) 0.0277(7) 0.0153(5) -0.0038(6) -0.0042(5) -0.0034(5) Ti
O1 0.034(3) 0.038(3) 0.020(2) -0.008(3) -0.010(2) 0.001(2) O
C1 0.034(4) 0.032(4) 0.016(3) -0.000(4) -0.003(3) -0.002(3) C
C2 0.032(4) 0.037(5) 0.019(3) 0.002(4) -0.005(3) -0.006(3) C
C3 0.039(5) 0.038(5) 0.026(4) 0.004(4) -0.010(3) -0.003(4) C
C4 0.051(6) 0.035(5) 0.023(4) 0.007(4) -0.003(4) -0.002(4) C
C5 0.045(5) 0.034(5) 0.024(4) -0.009(4) -0.003(4) -0.003(4) C
C6 0.029(4) 0.035(4) 0.019(3) -0.003(4) -0.001(3) -0.004(3) C
C7 0.035(4) 0.051(5) 0.027(4) -0.003(4) -0.013(3) -0.005(4) C
O2 0.028(3) 0.065(4) 0.031(3) -0.002(3) -0.004(3) 0.006(3) O
C8 0.069(7) 0.046(6) 0.041(5) -0.006(5) -0.016(5) 0.005(5) C
C9 0.033(4) 0.047(5) 0.022(4) -0.013(4) -0.002(3) 0.006(4) C
O3 0.031(3) 0.038(3) 0.019(2) -0.010(3) -0.008(2) 0.004(2) O
O4 0.030(3) 0.046(3) 0.017(2) -0.005(3) -0.001(2) -0.004(2) O
C10 0.033(5) 0.041(5) 0.024(4) 0.002(4) -0.002(3) -0.011(3) C
C11 0.028(4) 0.033(4) 0.028(4) -0.004(4) -0.001(3) -0.003(3) C
C12 0.033(5) 0.051(5) 0.039(4) -0.005(4) 0.002(4) -0.018(4) C
C13 0.030(5) 0.051(6) 0.052(5) 0.003(4) -0.006(4) -0.013(5) C
C14 0.025(4) 0.057(6) 0.042(5) -0.006(4) -0.011(4) -0.007(4) C
C15 0.028(4) 0.030(4) 0.030(4) -0.008(3) -0.006(3) -0.002(3) C
C16 0.021(4) 0.030(4) 0.024(4) -0.003(3) -0.001(3) 0.001(3) C
C17 0.033(6) 0.13(1) 0.099(7) 0.024(6) -0.017(5) -0.071(6) C
C18 0.024(4) 0.051(5) 0.027(4) -0.008(4) -0.005(3) -0.004(4) C
O5 0.023(3) 0.045(3) 0.018(2) -0.002(3) -0.005(2) -0.003(2) O
O6 0.025(3) 0.036(3) 0.016(2) -0.000(2) -0.004(2) -0.003(2) O
O7 0.029(3) 0.032(3) 0.017(2) -0.008(2) -0.006(2) -0.006(2) O
C19 0.042(5) 0.035(4) 0.019(3) -0.005(4) -0.009(3) -0.007(3) C
C20 0.034(4) 0.026(4) 0.027(3) -0.003(3) -0.015(3) -0.003(3) C
C21 0.041(5) 0.040(5) 0.027(4) 0.003(4) -0.013(3) -0.009(3) C
C22 0.058(6) 0.036(5) 0.035(4) 0.004(4) -0.019(4) -0.015(4) C
C23 0.058(6) 0.027(5) 0.045(5) -0.006(4) -0.020(4) -0.006(4) C
C24 0.044(5) 0.035(5) 0.034(4) -0.009(4) -0.014(4) -0.004(4) C
C25 0.036(4) 0.027(4) 0.030(4) -0.002(4) -0.014(3) -0.007(3) C
C26 0.090(8) 0.035(5) 0.048(5) -0.004(6) -0.017(5) -0.011(4) C
C27 0.056(6) 0.039(5) 0.041(5) -0.018(4) -0.009(4) -0.001(4) C
O8 0.056(4) 0.038(3) 0.028(3) -0.005(3) -0.011(3) 0.000(3) O
O9 0.032(3) 0.027(3) 0.025(2) -0.007(2) -0.002(2) -0.007(2) O
O10 0.024(3) 0.027(3) 0.018(2) -0.002(2) -0.004(2) -0.004(2) O
TI3 0.0196(6) 0.0234(7) 0.0172(6) -0.0052(5) -0.0026(5) -0.0014(5) Ti
TI4 0.0201(6) 0.0268(7) 0.0165(6) -0.0074(6) -0.0011(5) 0.0002(5) Ti
O11 0.024(3) 0.023(3) 0.029(3) -0.004(2) -0.002(2) -0.005(2) O
C28 0.034(4) 0.032(4) 0.018(3) -0.004(4) -0.007(3) -0.005(3) C
C29 0.038(4) 0.032(4) 0.025(4) -0.003(4) -0.010(3) -0.007(3) C
C30 0.040(5) 0.028(4) 0.039(4) -0.003(4) -0.004(4) -0.010(4) C
C31 0.037(5) 0.041(5) 0.053(5) 0.002(4) -0.009(4) -0.021(4) C
C32 0.031(4) 0.037(5) 0.043(4) -0.006(4) -0.001(4) -0.016(4) C
C33 0.025(4) 0.036(4) 0.025(4) -0.003(4) -0.002(3) -0.012(3) C
C34 0.036(5) 0.025(4) 0.034(4) -0.008(4) -0.001(4) -0.004(3) C
O12 0.039(3) 0.032(3) 0.034(3) -0.007(3) 0.002(3) -0.003(3) O
C35 0.041(6) 0.045(6) 0.112(9) 0.004(5) -0.010(6) -0.024(6) C
C36 0.023(4) 0.037(4) 0.026(4) -0.009(4) 0.006(3) -0.006(3) C
O13 0.017(2) 0.024(3) 0.022(2) -0.006(2) 0.002(2) -0.003(2) O
O14 0.025(3) 0.037(3) 0.020(2) -0.009(2) -0.004(2) -0.001(2) O
C37 0.031(4) 0.039(5) 0.019(3) -0.013(4) -0.001(3) -0.004(3) C
C38 0.026(4) 0.040(5) 0.024(4) -0.014(3) -0.004(3) 0.001(3) C
C39 0.033(4) 0.074(7) 0.027(4) -0.017(5) -0.010(4) 0.009(5) C
C40 0.023(4) 0.084(7) 0.034(4) -0.012(5) -0.014(3) 0.016(5) C
C41 0.019(4) 0.059(6) 0.039(5) -0.007(4) -0.007(3) 0.013(5) C
C42 0.022(4) 0.034(5) 0.032(4) -0.008(4) -0.007(3) 0.008(4) C
C43 0.023(4) 0.037(5) 0.022(4) -0.012(3) -0.005(3) 0.004(3) C
C44 0.025(5) 0.17(1) 0.038(5) -0.012(7) -0.014(4) 0.021(7) C
C45 0.022(4) 0.034(5) 0.037(4) 0.001(4) -0.003(3) -0.002(4) C
O15 0.019(3) 0.037(3) 0.024(3) -0.006(2) -0.003(2) 0.000(2) O
O16 0.016(2) 0.035(3) 0.018(2) -0.006(2) -0.003(2) 0.001(2) O
O17 0.031(3) 0.029(3) 0.021(2) -0.011(2) -0.003(2) -0.004(2) O
C46 0.030(4) 0.032(4) 0.028(4) -0.011(3) -0.005(3) -0.004(3) C
C47 0.025(4) 0.034(4) 0.025(4) -0.005(4) -0.004(3) 0.000(3) C
C48 0.036(4) 0.037(5) 0.032(4) -0.013(4) -0.004(4) -0.000(4) C
C49 0.037(5) 0.038(5) 0.036(4) -0.010(4) -0.003(4) 0.009(4) C
C50 0.043(5) 0.048(5) 0.020(4) -0.003(4) -0.005(4) 0.006(4) C
C51 0.032(4) 0.036(5) 0.022(4) -0.008(4) -0.002(3) -0.003(3) C
C52 0.021(4) 0.032(4) 0.023(3) -0.010(3) -0.003(3) -0.002(3) C
C53 0.069(7) 0.043(6) 0.043(5) -0.013(5) -0.007(5) 0.011(5) C
C54 0.060(6) 0.051(6) 0.021(4) -0.017(5) -0.010(4) 0.000(4) C
O18 0.057(4) 0.068(4) 0.033(3) -0.035(3) -0.019(3) 0.007(3) O
O19 0.032(3) 0.032(3) 0.015(2) -0.011(2) -0.000(2) -0.001(2) O
O20 0.021(2) 0.024(3) 0.018(2) -0.005(2) -0.003(2) -0.002(2) O
O21 0.060(4) 0.090(6) 0.045(4) -0.013(4) -0.011(3) -0.007(4) O
C55 0.077(8) 0.087(9) 0.075(7) -0.002(7) -0.029(6) -0.032(6) C
C56 0.069(8) 0.12(1) 0.060(7) -0.010(8) -0.011(6) -0.014(8) C
O22 0.066(5) 0.072(6) 0.129(8) -0.025(5) -0.010(6) 0.008(6) O
C57 0.081(9) 0.13(1) 0.054(7) -0.031(8) -0.009(7) 0.002(8) C
C58 0.072(8) 0.11(1) 0.048(6) 0.005(8) -0.007(6) 0.017(7) C
C59 0.039(7) 0.21(2) 0.096(9) 0.005(9) 0.007(7) 0.08(1) C
CL1 0.158(5) 0.227(6) 0.136(3) -0.033(4) -0.058(3) 0.099(3) Cl
CL2 0.169(8) 0.42(2) 0.27(1) 0.03(1) -0.011(8) -0.00(1) Cl
CL3 0.101(2) 0.203(4) 0.160(3) -0.083(2) -0.071(2) 0.082(3) Cl
C60 0.060(8) 0.18(2) 0.12(1) -0.052(8) -0.004(8) -0.03(1) C
CL4 0.159(3) 0.328(6) 0.088(3) -0.159(3) -0.023(3) 0.025(4) Cl
CL5 0.141(3) 0.88(1) 0.326(5) 0.270(5) -0.146(3) -0.417(5) Cl
CL6 0.091(2) 0.121(3) 0.086(2) -0.001(2) -0.031(2) -0.017(2) Cl
C61 0.07(1) 0.13(1) 0.20(2) -0.00(1) -0.01(1) -0.07(1) C
CL7 0.081(3) 0.176(5) 0.346(9) -0.023(3) -0.040(4) -0.054(6) Cl
CL8 0.133(4) 0.111(3) 0.173(5) -0.001(3) -0.020(4) -0.046(3) Cl
CL9 0.198(7) 0.300(7) 0.286(6) -0.049(6) 0.086(5) -0.194(4) Cl

loop_
_atom_site_label
_atom_site_fract_x
_atom_site_fract_y
_atom_site_fract_z
_atom_site_U_iso_or_equiv
_atom_site_occupancy
_atom_site_thermal_displace_type
_atom_site_calc_flag
_atom_site_calc_attached_atom
_atom_site_type_symbol
TI1 -0.0994(1) -0.0420(1) 0.61880(6) 0.0235(7) 1.000 Uani ? ? Ti
TI2 0.0923(1) 0.0288(1) 0.52323(6) 0.0215(6) 1.000 Uani ? ? Ti
O1 -0.0201(4) -0.1037(4) 0.6758(2) 0.029(3) 1.000 Uani ? ? O
C1 -0.0152(7) -0.1903(6) 0.7115(3) 0.026(4) 1.000 Uani ? ? C
C2 0.0743(7) -0.2190(6) 0.7383(3) 0.028(4) 1.000 Uani ? ? C
C3 0.0793(7) -0.3077(7) 0.7743(4) 0.034(4) 1.000 Uani ? ? C
C4 -0.0005(8) -0.3684(7) 0.7837(4) 0.034(5) 1.000 Uani ? ? C
C5 -0.0881(8) -0.3371(7) 0.7564(4) 0.033(4) 1.000 Uani ? ? C
C6 -0.0973(7) -0.2485(6) 0.7213(3) 0.027(4) 1.000 Uani ? ? C
C7 0.1604(7) -0.1538(7) 0.7288(4) 0.036(5) 1.000 Uani ? ? C
O2 0.2284(5) -0.1516(5) 0.6697(3) 0.038(3) 1.000 Uani ? ? O
C8 0.0083(9) -0.4661(8) 0.8218(5) 0.051(6) 1.000 Uani ? ? C
C9 -0.1966(7) -0.2121(7) 0.6956(4) 0.032(4) 1.000 Uani ? ? C
O3 -0.1708(4) -0.1676(4) 0.6328(2) 0.028(3) 1.000 Uani ? ? O
O4 -0.2024(5) 0.0250(4) 0.6703(2) 0.028(3) 1.000 Uani ? ? O
C10 -0.2646(7) 0.1149(7) 0.6558(4) 0.032(4) 1.000 Uani ? ? C
C11 -0.3347(7) 0.1075(6) 0.6126(4) 0.030(4) 1.000 Uani ? ? C
C12 -0.4390(8) 0.1525(7) 0.6206(4) 0.040(5) 1.000 Uani ? ? C
C13 -0.5035(8) 0.1561(8) 0.5791(5) 0.043(5) 1.000 Uani ? ? C
C14 -0.4591(7) 0.1126(8) 0.5270(4) 0.039(5) 1.000 Uani ? ? C
C15 -0.3548(7) 0.0646(6) 0.5173(4) 0.029(4) 1.000 Uani ? ? C
C16 -0.2941(6) 0.0607(6) 0.5612(4) 0.025(4) 1.000 Uani ? ? C
C17 -0.6184(9) 0.203(1) 0.5888(6) 0.076(7) 1.000 Uani ? ? C
C18 -0.3087(7) 0.0190(7) 0.4600(4) 0.032(4) 1.000 Uani ? ? C
O5 0.1986(4) -0.0357(4) 0.5621(2) 0.027(3) 1.000 Uani ? ? O
O6 -0.1916(4) 0.0114(4) 0.5537(2) 0.024(3) 1.000 Uani ? ? O
O7 -0.0098(4) 0.0642(4) 0.5984(2) 0.025(3) 1.000 Uani ? ? O
C19 0.0235(7) 0.1139(6) 0.6406(3) 0.030(4) 1.000 Uani ? ? C
C20 0.0484(7) 0.2132(6) 0.6123(3) 0.029(4) 1.000 Uani ? ? C
C21 0.0175(7) 0.2912(7) 0.6453(4) 0.035(4) 1.000 Uani ? ? C
C22 0.0388(8) 0.3846(7) 0.6201(4) 0.042(5) 1.000 Uani ? ? C
C23 0.0934(8) 0.3971(7) 0.5603(4) 0.042(5) 1.000 Uani ? ? C
C24 0.1261(8) 0.3200(7) 0.5254(4) 0.037(5) 1.000 Uani ? ? C
C25 0.1039(7) 0.2277(6) 0.5518(4) 0.031(4) 1.000 Uani ? ? C
C26 0.007(1) 0.4679(8) 0.6568(5) 0.053(6) 1.000 Uani ? ? C
C27 0.1846(8) 0.3361(7) 0.4606(4) 0.045(5) 1.000 Uani ? ? C
O8 0.1211(5) 0.3175(5) 0.4194(3) 0.039(3) 1.000 Uani ? ? O
O9 0.1359(4) 0.1521(4) 0.5188(2) 0.028(3) 1.000 Uani ? ? O
O10 -0.0065(4) -0.0707(4) 0.5419(2) 0.023(3) 1.000 Uani ? ? O
TI3 -0.0066(1) 0.0471(1) 0.05726(6) 0.0199(6) 1.000 Uani ? ? Ti
TI4 -0.1902(1) -0.0707(1) 0.05547(6) 0.0207(6) 1.000 Uani ? ? Ti
O11 -0.0310(4) 0.1795(4) 0.0670(2) 0.025(3) 1.000 Uani ? ? O
C28 -0.1182(7) 0.2453(6) 0.0762(3) 0.027(4) 1.000 Uani ? ? C
C29 -0.1063(7) 0.3441(6) 0.0617(4) 0.031(4) 1.000 Uani ? ? C
C30 -0.1953(8) 0.4116(6) 0.0702(4) 0.035(5) 1.000 Uani ? ? C
C31 -0.2994(8) 0.3857(7) 0.0928(4) 0.043(5) 1.000 Uani ? ? C
C32 -0.3086(7) 0.2877(7) 0.1071(4) 0.037(5) 1.000 Uani ? ? C
C33 -0.2214(7) 0.2174(6) 0.1002(3) 0.028(4) 1.000 Uani ? ? C
C34 0.0036(7) 0.3733(6) 0.0374(4) 0.031(4) 1.000 Uani ? ? C
O12 0.0455(5) 0.3530(4) -0.0243(3) 0.035(3) 1.000 Uani ? ? O
C35 -0.3977(9) 0.4586(8) 0.0990(6) 0.059(7) 1.000 Uani ? ? C
C36 -0.2334(7) 0.1124(6) 0.1180(4) 0.028(4) 1.000 Uani ? ? C
O13 -0.1674(4) 0.0558(4) 0.0736(2) 0.021(2) 1.000 Uani ? ? O
O14 0.0083(4) 0.0062(4) 0.1362(2) 0.026(3) 1.000 Uani ? ? O
C37 0.0780(7) 0.0473(6) 0.1642(3) 0.029(4) 1.000 Uani ? ? C
C38 0.1939(7) 0.0160(6) 0.1386(4) 0.030(4) 1.000 Uani ? ? C
C39 0.2690(7) -0.0104(8) 0.1761(4) 0.041(5) 1.000 Uani ? ? C
C40 0.3763(7) -0.0416(9) 0.1538(4) 0.040(5) 1.000 Uani ? ? C
C41 0.4054(7) -0.0535(8) 0.0933(4) 0.035(5) 1.000 Uani ? ? C
C42 0.3337(6) -0.0311(6) 0.0544(4) 0.029(4) 1.000 Uani ? ? C
C43 0.2281(6) 0.0075(6) 0.0771(3) 0.027(4) 1.000 Uani ? ? C
C44 0.4573(8) -0.067(1) 0.1945(5) 0.055(7) 1.000 Uani ? ? C
C45 0.3669(7) -0.0492(7) -0.0104(4) 0.030(4) 1.000 Uani ? ? C
O15 -0.3296(4) -0.0277(4) 0.0511(2) 0.025(3) 1.000 Uani ? ? O
O16 0.1565(4) 0.0338(4) 0.0381(2) 0.022(3) 1.000 Uani ? ? O
O17 -0.1942(4) -0.2121(4) 0.0396(2) 0.027(3) 1.000 Uani ? ? O
C46 -0.2768(7) -0.2631(6) 0.0808(4) 0.030(4) 1.000 Uani ? ? C
C47 -0.2573(7) -0.2822(6) 0.1444(4) 0.028(4) 1.000 Uani ? ? C
C48 -0.2715(7) -0.3705(7) 0.1795(4) 0.035(4) 1.000 Uani ? ? C
C49 -0.2602(8) -0.3864(7) 0.2398(4) 0.037(5) 1.000 Uani ? ? C
C50 -0.2312(8) -0.3109(7) 0.2636(4) 0.034(5) 1.000 Uani ? ? C
C51 -0.2126(7) -0.2228(6) 0.2296(4) 0.029(4) 1.000 Uani ? ? C
C52 -0.2266(6) -0.2088(6) 0.1695(3) 0.025(4) 1.000 Uani ? ? C
C53 -0.278(1) -0.4835(8) 0.2782(5) 0.050(6) 1.000 Uani ? ? C
C54 -0.1784(8) -0.1431(7) 0.2547(4) 0.040(5) 1.000 Uani ? ? C
O18 -0.0689(5) -0.1296(5) 0.2324(3) 0.051(4) 1.000 Uani ? ? O
O19 -0.2122(4) -0.1220(4) 0.1359(2) 0.025(3) 1.000 Uani ? ? O
O20 -0.0344(4) -0.0734(4) 0.0337(2) 0.021(2) 1.000 Uani ? ? O
O21 0.9115(6) 0.3322(6) 0.4568(3) 0.062(5) 1.000 Uani ? ? O
C55 0.866(1) 0.296(1) 0.4118(6) 0.079(8) 1.000 Uani ? ? C
C56 0.751(1) 0.335(1) 0.4185(6) 0.078(9) 1.000 Uani ? ? C
O22 0.6972(7) 0.3033(7) 0.4784(5) 0.085(6) 1.000 Uani ? ? O
C57 0.744(1) 0.336(1) 0.5241(6) 0.082(9) 1.000 Uani ? ? C
C58 0.854(1) 0.297(1) 0.5174(6) 0.072(8) 1.000 Uani ? ? C
C59 0.538(1) 0.191(2) 0.3245(7) 0.09(1) 1.000 Uani ? ? C
CL1 0.5362(5) 0.2690(5) 0.2646(3) 0.170(4) 1.000 Uani ? ? Cl
CL2 0.4738(8) 0.304(1) 0.3745(5) 0.27(1) 1.000 Uani ? ? Cl
CL3 0.4415(4) 0.1326(4) 0.3651(2) 0.149(3) 1.000 Uani ? ? Cl
C60 -0.356(1) -0.227(1) -0.0903(8) 0.11(1) 1.000 Uani ? ? C
CL4 -0.4021(4) -0.2195(5) -0.1565(2) 0.166(4) 1.000 Uani ? ? Cl
CL5 -0.2479(5) -0.3185(8) -0.0925(3) 0.343(6) 1.000 Uani ? ? Cl
CL6 -0.4502(3) -0.2698(3) -0.0282(2) 0.098(3) 1.000 Uani ? ? Cl
C61 0.342(1) 0.614(1) 0.247(1) 0.12(1) 1.000 Uani ? ? C
CL7 0.4666(5) 0.6398(5) 0.2428(4) 0.170(5) 1.000 Uani ? ? Cl
CL8 0.3437(5) 0.4953(4) 0.2324(3) 0.137(4) 1.000 Uani ? ? Cl
CL9 0.2657(7) 0.6223(6) 0.3191(4) 0.257(7) 1.000 Uani ? ? Cl
O23 0.1076(7) 0.6600(7) 0.0861(4) 0.075(3) 1.000 Uiso ? ? O
C62 0.070(1) 0.724(1) 0.1322(6) 0.075(4) 1.000 Uiso ? ? C
C63 0.125(3) 0.723(3) 0.176(2) 0.24(2) 1.000 Uiso ? ? C
O24 0.241(1) 0.738(1) 0.1461(7) 0.164(6) 1.000 Uiso ? ? O
C64 0.284(1) 0.705(1) 0.1008(8) 0.098(5) 1.000 Uiso ? ? C
C65 0.257(3) 0.656(3) 0.070(2) 0.24(2) 1.000 Uiso ? ? C
O25 0.433(2) 0.446(2) 0.529(1) 0.107(7) 0.500 Uiso ? ? O
C66 0.489(2) 0.472(2) 0.567(1) 0.083(9) 0.500 Uiso ? ? C
H1 0.1391 -0.3275 0.7931 0.0451 1.000 Uiso calc C3 H
H2 -0.1430 -0.3776 0.7619 0.0452 1.000 Uiso calc C5 H
H3 0.2036 -0.1756 0.7580 0.0477 1.000 Uiso calc C7 H
H4 0.1273 -0.0903 0.7342 0.0477 1.000 Uiso calc C7 H
H5 -0.0530 -0.4971 0.8232 0.0679 1.000 Uiso calc C8 H
H6 0.0708 -0.5047 0.8045 0.0679 1.000 Uiso calc C8 H
H7 0.0125 -0.4576 0.8616 0.0679 1.000 Uiso calc C8 H
H8 -0.2394 -0.1656 0.7194 0.0450 1.000 Uiso calc C9 H
H9 -0.2357 -0.2647 0.6973 0.0450 1.000 Uiso calc C9 H
H10 -0.2173 0.1616 0.6380 0.0433 1.000 Uiso calc C10 H
H11 -0.3085 0.1347 0.6920 0.0433 1.000 Uiso calc C10 H
H12 -0.4674 0.1822 0.6562 0.0533 1.000 Uiso calc C12 H
H13 -0.5009 0.1155 0.4972 0.0530 1.000 Uiso calc C14 H
H14 -0.6482 0.1975 0.5551 0.1100 1.000 Uiso calc C17 H
H15 -0.6587 0.1714 0.6243 0.1100 1.000 Uiso calc C17 H
H16 -0.6204 0.2689 0.5930 0.1100 1.000 Uiso calc C17 H
H17 -0.3491 0.0461 0.4301 0.0437 1.000 Uiso calc C18 H
H18 -0.3126 -0.0484 0.4682 0.0437 1.000 Uiso calc C18 H
H19 0.0857 0.0783 0.6524 0.0405 1.000 Uiso calc C19 H
H20 -0.0324 0.1190 0.6752 0.0405 1.000 Uiso calc C19 H
H21 -0.0191 0.2807 0.6861 0.0457 1.000 Uiso calc C21 H
H22 0.1091 0.4598 0.5423 0.0545 1.000 Uiso calc C23 H
H23 0.0279 0.5252 0.6324 0.0743 1.000 Uiso calc C26 H
H24 -0.0682 0.4751 0.6709 0.0743 1.000 Uiso calc C26 H
H25 0.0418 0.4558 0.6903 0.0743 1.000 Uiso calc C26 H
H26 0.2497 0.2940 0.4557 0.0580 1.000 Uiso calc C27 H
H27 0.1999 0.4010 0.4514 0.0580 1.000 Uiso calc C27 H
H28 -0.1861 0.4779 0.0603 0.0465 1.000 Uiso calc C30 H
H29 -0.3778 0.2681 0.1223 0.0474 1.000 Uiso calc C32 H
H30 0.0505 0.3392 0.0622 0.0416 1.000 Uiso calc C34 H
H31 0.0007 0.4405 0.0385 0.0416 1.000 Uiso calc C34 H
H32 -0.3771 0.5216 0.0874 0.0862 1.000 Uiso calc C35 H
H33 -0.4428 0.4471 0.0737 0.0862 1.000 Uiso calc C35 H
H34 -0.4352 0.4530 0.1398 0.0862 1.000 Uiso calc C35 H
H35 -0.3062 0.1032 0.1215 0.0381 1.000 Uiso calc C36 H
H36 -0.2128 0.0921 0.1558 0.0381 1.000 Uiso calc C36 H
H37 0.0635 0.0269 0.2064 0.0381 1.000 Uiso calc C37 H
H38 0.0650 0.1156 0.1572 0.0381 1.000 Uiso calc C37 H
H39 0.2460 -0.0069 0.2182 0.0580 1.000 Uiso calc C39 H
H40 0.4772 -0.0779 0.0776 0.0529 1.000 Uiso calc C41 H
H41 0.4238 -0.0541 0.2343 0.1058 1.000 Uiso calc C44 H
H42 0.4843 -0.1329 0.1948 0.1058 1.000 Uiso calc C44 H
H43 0.5146 -0.0286 0.1798 0.1058 1.000 Uiso calc C44 H
H44 0.3393 -0.1059 -0.0147 0.0422 1.000 Uiso calc C45 H
H45 0.4429 -0.0586 -0.0205 0.0422 1.000 Uiso calc C45 H
H46 -0.2779 -0.3229 0.0670 0.0380 1.000 Uiso calc C46 H
H47 -0.3441 -0.2252 0.0809 0.0380 1.000 Uiso calc C46 H
H48 -0.2894 -0.4213 0.1621 0.0454 1.000 Uiso calc C48 H
H49 -0.2241 -0.3203 0.3047 0.0498 1.000 Uiso calc C50 H
H50 -0.2969 -0.5258 0.2548 0.0696 1.000 Uiso calc C53 H
H51 -0.2138 -0.5109 0.2915 0.0696 1.000 Uiso calc C53 H
H52 -0.3338 -0.4741 0.3123 0.0696 1.000 Uiso calc C53 H
H53 -0.1897 -0.1578 0.2974 0.0559 1.000 Uiso calc C54 H
H54 -0.2213 -0.0849 0.2445 0.0559 1.000 Uiso calc C54 H

loop_
_atom_type_symbol
_atom_type_scat_dispersion_real
_atom_type_scat_dispersion_imag
_atom_type_scat_source
C 0.002 0.002 International_Tables_Vol_IV_Table_2.3.1
H 0.000 0.000 International_Tables_Vol_IV_Table_2.3.1
Cl 0.132 0.159 International_Tables_Vol_IV_Table_2.3.1
O 0.008 0.006 International_Tables_Vol_IV_Table_2.3.1
Ti 0.248 0.446 International_Tables_Vol_IV_Table_2.3.1

loop_
_geom_angle_atom_site_label_1
_geom_angle_atom_site_label_2
_geom_angle_atom_site_label_3
_geom_angle
_geom_angle_site_symmetry_2
_geom_angle_site_symmetry_3
O1 TI1 O3 85.6(2) . .
O1 TI1 O4 97.1(3) . .
O1 TI1 O6 173.4(3) . .
O1 TI1 O7 91.3(3) . .
O1 TI1 O10 103.1(2) . .
O3 TI1 O4 97.0(3) . .
O3 TI1 O6 88.2(2) . .
O3 TI1 O7 170.2(2) . .
O3 TI1 O10 94.4(2) . .
O4 TI1 O6 85.9(2) . .
O4 TI1 O7 92.6(3) . .
O4 TI1 O10 157.5(3) . .
O6 TI1 O7 94.5(2) . .
O6 TI1 O10 75.1(2) . .
O7 TI1 O10 77.2(2) . .
O5 TI2 O6 85.3(2) . 2_556
O5 TI2 O7 95.7(2) . .
O5 TI2 O9 95.1(3) . .
O5 TI2 O10 98.8(3) . .
O5 TI2 O10 159.5(2) . 2_556
O6 TI2 O7 177.3(2) 2_556 .
O6 TI2 O9 97.6(2) 2_556 .
O6 TI2 O10 101.3(2) 2_556 .
O6 TI2 O10 75.2(2) 2_556 2_556
O7 TI2 O9 84.7(2) . .
O7 TI2 O10 76.1(2) . .
O7 TI2 O10 103.6(2) . 2_556
O9 TI2 O10 157.2(2) . .
O9 TI2 O10 93.5(2) . 2_556
O10 TI2 O10 79.5(2) . 2_556
TI1 O1 C1 136.7(6) . .
O1 C1 C2 118.3(8) . .
O1 C1 C6 120.8(8) . .
C2 C1 C6 120.9(8) . .
C1 C2 C3 118.0(9) . .
C1 C2 C7 120.0(8) . .
C3 C2 C7 121.9(8) . .
C2 C3 C4 122.3(9) . .
C3 C4 C5 117.8(9) . .
C3 C4 C8 121.3(9) . .
C5 C4 C8 120(1) . .
C4 C5 C6 121.7(9) . .
C1 C6 C5 119.2(8) . .
C1 C6 C9 119.5(8) . .
C5 C6 C9 121.3(8) . .
C2 C7 O2 113.4(7) . .
C6 C9 O3 112.2(7) . .
TI1 O3 C9 116.0(5) . .
TI1 O4 C10 127.3(5) . .
O4 C10 C11 112.3(7) . .
C10 C11 C12 120.6(8) . .
C10 C11 C16 120.7(8) . .
C12 C11 C16 118.6(8) . .
C11 C12 C13 123.0(9) . .
C12 C13 C14 117.1(9) . .
C12 C13 C17 122(1) . .
C14 C13 C17 119(1) . .
C13 C14 C15 122.0(9) . .
C14 C15 C16 118.7(8) . .
C14 C15 C18 120.7(8) . .
C16 C15 C18 120.6(8) . .
C11 C16 C15 120.5(8) . .
C11 C16 O6 119.5(7) . .
C15 C16 O6 120.0(7) . .
C15 C18 O5 110.7(7) . 2_556
TI2 O5 C18 120.7(5) . 2_556
TI1 O6 TI2 101.9(2) . 2_556
TI1 O6 C16 128.8(5) . .
TI2 O6 C16 129.3(5) 2_556 .
TI1 O7 TI2 102.5(3) . .
TI1 O7 C19 126.3(5) . .
TI2 O7 C19 120.8(5) . .
O7 C19 C20 110.5(7) . .
C19 C20 C21 120.5(8) . .
C19 C20 C25 120.0(7) . .
C21 C20 C25 119.5(8) . .
C20 C21 C22 121.9(8) . .
C21 C22 C23 117.4(8) . .
C21 C22 C26 121.3(9) . .
C23 C22 C26 121(1) . .
C22 C23 C24 122.4(9) . .
C23 C24 C25 118.9(9) . .
C23 C24 C27 121.0(9) . .
C25 C24 C27 120.1(8) . .
C20 C25 C24 119.9(8) . .
C20 C25 O9 120.5(8) . .
C24 C25 O9 119.6(8) . .
C24 C27 O8 111.4(8) . .
TI2 O9 C25 134.9(5) . .
TI1 O10 TI2 103.9(3) . .
TI1 O10 TI2 107.6(3) . 2_556
TI2 O10 TI2 100.5(2) . 2_556
O11 TI3 O13 84.4(2) . .
O11 TI3 O14 94.7(3) . .
O11 TI3 O16 97.8(2) . .
O11 TI3 O20 156.4(2) . .
O11 TI3 O20 93.2(2) . 2_555
O13 TI3 O14 96.4(2) . .
O13 TI3 O16 177.4(2) . .
O13 TI3 O20 76.0(2) . .
O13 TI3 O20 103.7(2) . 2_555
O14 TI3 O16 84.9(2) . .
O14 TI3 O20 100.4(2) . .
O14 TI3 O20 159.0(2) . 2_555
O16 TI3 O20 101.5(2) . .
O16 TI3 O20 74.8(2) . 2_555
O20 TI3 O20 79.1(2) . 2_555
O13 TI4 O15 91.4(2) . .
O13 TI4 O16 94.7(2) . 2_555
O13 TI4 O17 172.1(2) . .
O13 TI4 O19 92.8(2) . .
O13 TI4 O20 77.3(2) . .
O15 TI4 O16 85.8(2) . 2_555
O15 TI4 O17 96.3(3) . .
O15 TI4 O19 98.2(3) . .
O15 TI4 O20 156.6(2) . .
O16 TI4 O17 87.5(2) 2_555 .
O16 TI4 O19 171.4(3) 2_555 .
O16 TI4 O20 75.0(2) 2_555 .
O17 TI4 O19 84.6(2) . .
O17 TI4 O20 96.1(2) . .
O19 TI4 O20 102.6(2) . .
TI3 O11 C28 135.2(5) . .
O11 C28 C29 119.4(8) . .
O11 C28 C33 121.5(8) . .
C29 C28 C33 119.1(8) . .
C28 C29 C30 119.7(9) . .
C28 C29 C34 118.9(8) . .
C30 C29 C34 121.5(8) . .
C29 C30 C31 122.4(9) . .
C30 C31 C32 116.6(9) . .
C30 C31 C35 122(1) . .
C32 C31 C35 120(1) . .
C31 C32 C33 123.0(9) . .
C28 C33 C32 119.1(8) . .
C28 C33 C36 119.1(8) . .
C32 C33 C36 121.8(8) . .
C29 C34 O12 112.7(7) . .
C33 C36 O13 110.7(6) . .
TI3 O13 TI4 102.0(2) . .
TI3 O13 C36 121.6(5) . .
TI4 O13 C36 127.6(5) . .
TI3 O14 C37 122.0(5) . .
O14 C37 C38 111.0(7) . .
C37 C38 C39 121.3(8) . .
C37 C38 C43 120.5(8) . .
C39 C38 C43 118.1(8) . .
C38 C39 C40 122.5(9) . .
C39 C40 C41 117.4(8) . .
C39 C40 C44 121.8(9) . .
C41 C40 C44 120.7(9) . .
C40 C41 C42 122.5(9) . .
C41 C42 C43 118.8(8) . .
C41 C42 C45 121.0(8) . .
C43 C42 C45 120.2(8) . .
C38 C43 C42 120.4(8) . .
C38 C43 O16 120.2(7) . .
C42 C43 O16 119.4(7) . .
C42 C45 O15 113.2(7) . 2_555
TI4 O15 C45 127.0(5) . 2_555
TI3 O16 TI4 102.3(2) . 2_555
TI3 O16 C43 129.3(5) . .
TI4 O16 C43 128.5(5) 2_555 .
TI4 O17 C46 115.2(5) . .
O17 C46 C47 112.2(7) . .
C46 C47 C48 121.6(8) . .
C46 C47 C52 119.4(8) . .
C48 C47 C52 119.0(8) . .
C47 C48 C49 121.7(9) . .
C48 C49 C50 117.7(8) . .
C48 C49 C53 121.1(9) . .
C50 C49 C53 121.1(9) . .
C49 C50 C51 122.4(8) . .
C50 C51 C52 118.2(8) . .
C50 C51 C54 122.3(8) . .
C52 C51 C54 119.5(8) . .
C47 C52 C51 120.9(8) . .
C47 C52 O19 119.9(7) . .
C51 C52 O19 119.2(7) . .
C51 C54 O18 113.4(8) . .
TI4 O19 C52 138.3(5) . .
TI3 O20 TI3 100.9(2) . 2_555
TI3 O20 TI4 104.3(2) . .
TI3 O20 TI4 107.8(2) 2_555 .
C55 O21 C58 108(1) . .
O21 C55 C56 108(1) . .
C55 C56 O22 108(1) . .
C56 O22 C57 111(1) . .
O22 C57 C58 109(1) . .
O21 C58 C57 109(1) . .
CL1 C59 CL2 87(1) . .
CL1 C59 CL3 128(1) . .
CL2 C59 CL3 86.9(9) . .
CL4 C60 CL5 107(1) . .
CL4 C60 CL6 110.9(9) . .
CL5 C60 CL6 103(1) . .
CL7 C61 CL8 111(1) . .
CL7 C61 CL9 110(1) . .
CL8 C61 CL9 106(1) . .
C62 O23 C65 105(1) . .
O23 C62 C63 120(2) . .
C62 C63 O24 108(2) . .
C63 O24 C64 121(2) . .
O24 C64 C65 134(2) . .
O23 C65 C64 109(2) . .

loop_
_geom_bond_atom_site_label_1
_geom_bond_atom_site_label_2
_geom_bond_distance
_geom_bond_site_symmetry_2
TI1 O1 1.865(6) .
TI1 O3 2.070(6) .
TI1 O4 1.826(6) .
TI1 O6 2.090(6) .
TI1 O7 1.967(6) .
TI1 O10 1.962(5) .
TI2 O5 1.849(6) .
TI2 O6 2.041(5) 2_556
TI2 O7 2.005(5) .
TI2 O9 1.891(6) .
TI2 O10 1.973(6) .
TI2 O10 2.013(5) 2_556
O1 C1 1.37(1) .
C1 C2 1.40(1) .
C1 C6 1.39(1) .
C2 C3 1.39(1) .
C2 C7 1.50(1) .
C3 C4 1.40(1) .
C4 C5 1.39(1) .
C4 C8 1.52(1) .
C5 C6 1.39(1) .
C6 C9 1.51(1) .
C7 O2 1.44(1) .
C9 O3 1.47(1) .
O4 C10 1.43(1) .
C10 C11 1.50(1) .
C11 C12 1.39(1) .
C11 C16 1.40(1) .
C12 C13 1.38(1) .
C13 C14 1.40(1) .
C13 C17 1.51(1) .
C14 C15 1.40(1) .
C15 C16 1.39(1) .
C15 C18 1.51(1) .
C16 O6 1.39(1) .
C18 O5 1.44(1) 2_556
O7 C19 1.45(1) .
C19 C20 1.50(1) .
C20 C21 1.39(1) .
C20 C25 1.41(1) .
C21 C22 1.40(1) .
C22 C23 1.39(1) .
C22 C26 1.51(1) .
C23 C24 1.41(1) .
C24 C25 1.39(1) .
C24 C27 1.51(1) .
C25 O9 1.37(1) .
C27 O8 1.45(1) .
TI3 O11 1.891(6) .
TI3 O13 2.014(5) .
TI3 O14 1.853(5) .
TI3 O16 2.039(5) .
TI3 O20 1.968(6) .
TI3 O20 2.022(5) 2_555
TI4 O13 1.972(6) .
TI4 O15 1.830(6) .
TI4 O16 2.089(5) 2_555
TI4 O17 2.095(6) .
TI4 O19 1.849(5) .
TI4 O20 1.957(5) .
O11 C28 1.35(1) .
C28 C29 1.41(1) .
C28 C33 1.41(1) .
C29 C30 1.38(1) .
C29 C34 1.50(1) .
C30 C31 1.41(1) .
C31 C32 1.39(1) .
C31 C35 1.51(1) .
C32 C33 1.39(1) .
C33 C36 1.50(1) .
C34 O12 1.45(1) .
C36 O13 1.437(9) .
O14 C37 1.44(1) .
C37 C38 1.51(1) .
C38 C39 1.40(1) .
C38 C43 1.40(1) .
C39 C40 1.40(1) .
C40 C41 1.38(1) .
C40 C44 1.52(1) .
C41 C42 1.39(1) .
C42 C43 1.41(1) .
C42 C45 1.50(1) .
C43 O16 1.39(1) .
C45 O15 1.42(1) 2_555
O17 C46 1.46(1) .
C46 C47 1.51(1) .
C47 C48 1.39(1) .
C47 C52 1.40(1) .
C48 C49 1.40(1) .
C49 C50 1.40(1) .
C49 C53 1.53(1) .
C50 C51 1.39(1) .
C51 C52 1.40(1) .
C51 C54 1.50(1) .
C52 O19 1.36(1) .
C54 O18 1.42(1) .
O21 C55 1.47(1) .
O21 C58 1.47(1) .
C55 C56 1.49(2) .
C56 O22 1.43(2) .
O22 C57 1.47(2) .
C57 C58 1.43(2) .
C59 CL1 1.62(2) .
C59 CL2 2.07(3) .
C59 CL3 1.63(2) .
C60 CL4 1.73(2) .
C60 CL5 1.75(2) .
C60 CL6 1.75(2) .
C61 CL7 1.67(2) .
C61 CL8 1.76(2) .
C61 CL9 1.74(2) .
O23 C62 1.45(2) .
O23 C65 1.88(4) .
C62 C63 1.35(4) .
C63 O24 1.54(4) .
O24 C64 1.19(2) .
C64 C65 1.20(4) .
O25 C66 1.37(4) .
